data_7210476
loop_
_publ_author_name
'Yang, Ai-Hong'
'Gao, Hong-Ling'
'Cui, Jian-Zhong'
'Zhao, Bin'

_publ_section_title
;
 Syntheses, structures, and photoluminescence of lanthanide coordination
 polymers with pyridine-2,3,5,6-tetracarboxylic acid
;
_journal_issue 6
_journal_name_full CrystEngComm
_journal_page_first 1870
_journal_paper_doi 10.1039/c0ce00397b
_journal_volume 13
_journal_year 2011
_chemical_formula_sum 'C9 H10 La N O12'
_chemical_formula_weight 463.09
_chemical_name_systematic
;
?
;
_space_group_IT_number 2
_symmetry_cell_setting triclinic
_symmetry_space_group_name_Hall '-P 1'
_symmetry_space_group_name_H-M 'P -1'
_atom_sites_solution_hydrogens geom
_atom_sites_solution_primary direct
_atom_sites_solution_secondary difmap
_audit_creation_method SHELXL-97
_cell_angle_alpha 78.37(3)
_cell_angle_beta 65.06(3)
_cell_angle_gamma 84.04(3)
_cell_formula_units_Z 2
_cell_length_a 8.4917(17)
_cell_length_b 9.0243(18)
_cell_length_c 9.0255(18)
_cell_measurement_reflns_used 2301
_cell_measurement_temperature 113(2)
_cell_measurement_theta_max 27.801
_cell_measurement_theta_min 2.2945
_cell_volume 614.1(3)
_computing_cell_refinement crystalclear
_computing_data_collection 'crystalclear(Rigaku/MSC Inc., 2005)'
_computing_data_reduction crystalclear
_computing_molecular_graphics 'Bruker SHELXTL'
_computing_publication_material 'Bruker SHELXTL'
_computing_structure_refinement 'SHELXL-97 (Sheldrick, 1997)'
_computing_structure_solution 'SHELXS-97 (Sheldrick, 1990)'
_diffrn_ambient_temperature 113(2)
_diffrn_detector_area_resol_mean 7.31
_diffrn_measured_fraction_theta_full 0.999
_diffrn_measured_fraction_theta_max 0.850
_diffrn_measurement_device_type 'rigaku saturn CCD area detector'
_diffrn_measurement_method '\w and \f scans'
_diffrn_radiation_monochromator multilayer
_diffrn_radiation_source 'rotating anode'
_diffrn_radiation_type MoK\a
_diffrn_radiation_wavelength 0.71073
_diffrn_reflns_av_R_equivalents 0.0296
_diffrn_reflns_av_sigmaI/netI 0.0351
_diffrn_reflns_limit_h_max 11
_diffrn_reflns_limit_h_min -10
_diffrn_reflns_limit_k_max 11
_diffrn_reflns_limit_k_min -11
_diffrn_reflns_limit_l_max 12
_diffrn_reflns_limit_l_min -12
_diffrn_reflns_number 8109
_diffrn_reflns_theta_full 25.00
_diffrn_reflns_theta_max 29.95
_diffrn_reflns_theta_min 2.30
_diffrn_standards_decay_% 0
_diffrn_standards_interval_count 0
_diffrn_standards_interval_time 0
_diffrn_standards_number 0
_exptl_absorpt_coefficient_mu 3.556
_exptl_absorpt_correction_T_max 0.8708
_exptl_absorpt_correction_T_min 0.7175
_exptl_absorpt_correction_type multi-scan
_exptl_absorpt_process_details crystalclear
_exptl_crystal_density_diffrn 2.504
_exptl_crystal_density_method 'not measured'
_exptl_crystal_F_000 448
_exptl_crystal_size_max 0.10
_exptl_crystal_size_mid 0.08
_exptl_crystal_size_min 0.04
_refine_diff_density_max 1.363
_refine_diff_density_min -0.864
_refine_diff_density_rms 0.151
_refine_ls_extinction_coef 0.0240(11)
_refine_ls_extinction_expression Fc^*^=kFc[1+0.001xFc^2^\l^3^/sin(2\q)]^-1/4^
_refine_ls_extinction_method SHELXL
_refine_ls_goodness_of_fit_ref 1.131
_refine_ls_hydrogen_treatment mixed
_refine_ls_matrix_type full
_refine_ls_number_parameters 230
_refine_ls_number_reflns 3027
_refine_ls_number_restraints 15
_refine_ls_restrained_S_all 1.130
_refine_ls_R_factor_all 0.0268
_refine_ls_R_factor_gt 0.0239
_refine_ls_shift/su_max 0.002
_refine_ls_shift/su_mean 0.000
_refine_ls_structure_factor_coef Fsqd
_refine_ls_weighting_details 'calc w=1/[\s^2^(Fo^2^)+(0.0288P)^2^+0.1838P] where P=(Fo^2^+2Fc^2^)/3'
_refine_ls_weighting_scheme calc
_refine_ls_wR_factor_gt 0.0558
_refine_ls_wR_factor_ref 0.0571
_reflns_number_gt 2825
_reflns_number_total 3027
_reflns_threshold_expression >2sigma(I)
_cod_data_source_file c0ce00397b.txt
_cod_data_source_block r91110g1
_cod_depositor_comments
;
The following automatic conversions were performed:

'_symmetry_cell_setting' value 'Triclinic' changed to 'triclinic'
according to the built-in table from CIF Core dictionary named
'cif_core.dic' version 2.4.1 from
2010-06-29.

'_exptl_absorpt_correction_type' value 'MULTI-SCAN'
changed to 'multi-scan' according to the built-in table from CIF Core
dictionary named 'cif_core.dic' version 2.4.1 from 2010-06-29.

Automatic conversion script
Id: cif_fix_values 1891 2012-01-12 08:04:46Z andrius 
;
_cod_original_cell_volume 614.1(2)
_cod_original_sg_symbol_H-M P-1
_cod_database_code 7210476

loop_
_symmetry_equiv_pos_as_xyz
'x, y, z'
'-x, -y, -z'

loop_
_atom_site_label
_atom_site_type_symbol
_atom_site_fract_x
_atom_site_fract_y
_atom_site_fract_z
_atom_site_U_iso_or_equiv
_atom_site_adp_type
_atom_site_occupancy
_atom_site_symmetry_multiplicity
_atom_site_calc_flag
_atom_site_refinement_flags
La1 La -0.37198(2) 0.304915(17) 0.694658(18) 0.00564(8) Uani 1 1 d .
O1 O -0.2546(3) 0.0990(2) 0.8458(2) 0.0094(4) Uani 1 1 d .
O2 O -0.1327(3) -0.0672(2) 0.9705(2) 0.0095(4) Uani 1 1 d U
H2 H -0.222(5) -0.064(4) 1.044(5) 0.011 Uiso 1 1 d .
O3 O -0.1433(3) -0.2420(3) 0.7638(3) 0.0194(5) Uani 1 1 d .
O4 O 0.0810(3) -0.3309(2) 0.5559(3) 0.0104(4) Uani 1 1 d .
O5 O 0.5664(3) -0.0738(2) 0.2113(2) 0.0075(4) Uani 1 1 d .
O6 O 0.6092(3) 0.1680(3) 0.2084(3) 0.0180(5) Uani 1 1 d .
O7 O 0.5354(3) 0.3235(2) 0.4832(2) 0.0085(4) Uani 1 1 d .
O8 O 0.3423(3) 0.4212(2) 0.3958(3) 0.0126(5) Uani 1 1 d .
O9 O -0.1537(3) 0.4185(3) 0.7548(3) 0.0137(5) Uani 1 1 d D
H9A H -0.136(4) 0.391(4) 0.842(3) 0.016 Uiso 1 1 d D
H9B H -0.096(4) 0.494(3) 0.687(3) 0.016 Uiso 1 1 d D
O10 O -0.6959(3) 0.4287(2) 0.7714(3) 0.0133(4) Uani 1 1 d D
H10A H -0.664(4) 0.495(3) 0.683(2) 0.016 Uiso 1 1 d D
H10B H -0.763(4) 0.462(3) 0.859(2) 0.016 Uiso 1 1 d D
O11 O -0.5383(3) 0.3433(3) 0.9898(3) 0.0205(5) Uani 1 1 d .
H11B H -0.4699 0.3072 1.0356 0.025 Uiso 1 1 d R
H11A H -0.6385 0.3174 1.0644 0.025 Uiso 1 1 d R
N1 N 0.2563(3) -0.0738(3) 0.4673(3) 0.0055(5) Uani 1 1 d .
C1 C -0.1295(4) 0.0190(3) 0.8461(3) 0.0069(5) Uani 1 1 d .
C2 C 0.0462(4) 0.0257(3) 0.6989(3) 0.0064(5) Uani 1 1 d .
C3 C 0.1477(4) 0.1539(3) 0.6501(3) 0.0074(5) Uani 1 1 d .
H3 H 0.1089 0.2330 0.7135 0.009 Uiso 1 1 calc R
C4 C 0.3055(4) 0.1676(3) 0.5092(3) 0.0067(5) Uani 1 1 d .
C5 C 0.3552(4) 0.0494(3) 0.4213(3) 0.0067(5) Uani 1 1 d .
C6 C 0.1053(4) -0.0876(3) 0.6035(3) 0.0063(5) Uani 1 1 d .
C7 C 0.0046(4) -0.2316(3) 0.6456(3) 0.0089(6) Uani 1 1 d .
C8 C 0.5234(4) 0.0507(3) 0.2676(3) 0.0078(5) Uani 1 1 d .
C9 C 0.4057(4) 0.3142(3) 0.4565(3) 0.0058(5) Uani 1 1 d .
O12 O 0.8879(3) 0.3466(3) 0.0263(3) 0.0153(5) Uani 1 1 d D
H12A H 0.815(3) 0.277(3) 0.077(4) 0.018 Uiso 1 1 d D
H12B H 0.9894(19) 0.330(4) 0.019(5) 0.018 Uiso 1 1 d D

loop_
_atom_site_aniso_label
_atom_site_aniso_U_11
_atom_site_aniso_U_22
_atom_site_aniso_U_33
_atom_site_aniso_U_23
_atom_site_aniso_U_13
_atom_site_aniso_U_12
La1 0.00795(11) 0.00477(10) 0.00461(9) -0.00046(6) -0.00318(7) 0.00001(6)
O1 0.0097(11) 0.0110(10) 0.0067(9) 0.0004(8) -0.0040(8) 0.0020(8)
O2 0.0082(10) 0.0153(11) 0.0011(9) 0.0018(8) 0.0000(8) 0.0015(9)
O3 0.0178(13) 0.0188(12) 0.0139(11) -0.0073(9) 0.0047(10) -0.0097(10)
O4 0.0143(11) 0.0087(10) 0.0086(10) -0.0028(8) -0.0042(9) -0.0023(8)
O5 0.0095(10) 0.0070(10) 0.0048(9) -0.0026(7) -0.0011(8) 0.0003(8)
O6 0.0212(13) 0.0118(11) 0.0119(11) -0.0031(9) 0.0041(10) -0.0079(10)
O7 0.0115(11) 0.0090(10) 0.0066(9) 0.0009(8) -0.0061(9) -0.0008(8)
O8 0.0169(12) 0.0072(10) 0.0187(11) 0.0019(8) -0.0139(10) -0.0001(9)
O9 0.0230(13) 0.0110(11) 0.0114(10) 0.0039(8) -0.0125(10) -0.0066(9)
O10 0.0150(12) 0.0128(11) 0.0097(10) -0.0002(8) -0.0040(9) 0.0012(9)
O11 0.0129(12) 0.0401(16) 0.0081(10) -0.0060(10) -0.0025(9) -0.0027(11)
N1 0.0073(12) 0.0061(11) 0.0031(10) 0.0020(8) -0.0033(10) -0.0001(9)
C1 0.0096(14) 0.0066(13) 0.0056(12) -0.0002(10) -0.0037(11) -0.0038(11)
C2 0.0082(14) 0.0089(13) 0.0027(12) -0.0008(10) -0.0030(11) 0.0009(11)
C3 0.0077(14) 0.0093(13) 0.0063(12) -0.0022(10) -0.0043(11) 0.0029(11)
C4 0.0083(14) 0.0074(13) 0.0060(12) -0.0003(10) -0.0053(11) 0.0020(11)
C5 0.0072(14) 0.0073(13) 0.0058(12) 0.0002(10) -0.0039(11) 0.0010(11)
C6 0.0069(14) 0.0058(13) 0.0064(12) 0.0001(10) -0.0036(11) 0.0010(10)
C7 0.0104(15) 0.0104(14) 0.0054(12) -0.0001(10) -0.0032(12) -0.0011(11)
C8 0.0102(14) 0.0078(13) 0.0050(12) 0.0007(10) -0.0033(11) -0.0006(11)
C9 0.0086(14) 0.0045(12) 0.0032(11) -0.0015(9) -0.0012(11) 0.0001(10)
O12 0.0150(12) 0.0186(12) 0.0123(11) 0.0026(9) -0.0068(10) -0.0054(10)

loop_
_atom_type_symbol
_atom_type_description
_atom_type_scat_dispersion_real
_atom_type_scat_dispersion_imag
_atom_type_scat_source
C C 0.0033 0.0016 'International Tables Vol C Tables 4.2.6.8 and 6.1.1.4'
H H 0.0000 0.0000 'International Tables Vol C Tables 4.2.6.8 and 6.1.1.4'
N N 0.0061 0.0033 'International Tables Vol C Tables 4.2.6.8 and 6.1.1.4'
O O 0.0106 0.0060 'International Tables Vol C Tables 4.2.6.8 and 6.1.1.4'
La La -0.2871 2.4523 'International Tables Vol C Tables 4.2.6.8 and 6.1.1.4'

loop_
_geom_angle_atom_site_label_1
_geom_angle_atom_site_label_2
_geom_angle_atom_site_label_3
_geom_angle
_geom_angle_site_symmetry_1
_geom_angle_site_symmetry_3
O7 La1 O8 83.26(7) 1_455 2_566
O7 La1 O1 134.76(7) 1_455 .
O8 La1 O1 137.89(7) 2_566 .
O7 La1 O9 139.57(7) 1_455 .
O8 La1 O9 65.03(7) 2_566 .
O1 La1 O9 72.93(7) . .
O7 La1 O11 130.09(8) 1_455 .
O8 La1 O11 89.90(9) 2_566 .
O1 La1 O11 77.89(8) . .
O9 La1 O11 76.67(8) . .
O7 La1 O4 79.94(7) 1_455 2_556
O8 La1 O4 76.68(8) 2_566 2_556
O1 La1 O4 91.18(7) . 2_556
O9 La1 O4 69.22(7) . 2_556
O11 La1 O4 145.88(7) . 2_556
O7 La1 O5 76.96(7) 1_455 2_556
O8 La1 O5 147.70(7) 2_566 2_556
O1 La1 O5 71.51(7) . 2_556
O9 La1 O5 142.22(7) . 2_556
O11 La1 O5 83.81(8) . 2_556
O4 La1 O5 123.53(7) 2_556 2_556
O7 La1 N1 68.08(7) 1_455 2_556
O8 La1 N1 132.61(7) 2_566 2_556
O1 La1 N1 68.61(7) . 2_556
O9 La1 N1 115.49(8) . 2_556
O11 La1 N1 137.45(8) . 2_556
O4 La1 N1 62.13(7) 2_556 2_556
O5 La1 N1 61.49(7) 2_556 2_556
O7 La1 O10 66.96(7) 1_455 .
O8 La1 O10 72.40(8) 2_566 .
O1 La1 O10 132.05(7) . .
O9 La1 O10 120.86(7) . .
O11 La1 O10 63.88(8) . .
O4 La1 O10 136.60(7) 2_556 .
O5 La1 O10 76.42(7) 2_556 .
N1 La1 O10 123.48(7) 2_556 .
C1 O1 La1 147.6(2) . .
C1 O2 H2 111(3) . .
C7 O4 La1 126.49(19) . 2_556
C8 O5 La1 125.80(19) . 2_556
C9 O7 La1 142.82(19) . 1_655
C9 O8 La1 140.8(2) . 2_566
La1 O9 H9A 124(2) . .
La1 O9 H9B 119(2) . .
H9A O9 H9B 116.2(18) . .
La1 O10 H10A 93(2) . .
La1 O10 H10B 128(2) . .
H10A O10 H10B 115.1(17) . .
La1 O11 H11B 103.5 . .
La1 O11 H11A 133.8 . .
H11B O11 H11A 103.7 . .
C6 N1 C5 121.0(2) . .
C6 N1 La1 118.63(18) . 2_556
C5 N1 La1 120.08(18) . 2_556
O1 C1 O2 122.0(3) . .
O1 C1 C2 123.8(3) . .
O2 C1 C2 114.0(3) . .
C6 C2 C3 118.2(3) . .
C6 C2 C1 122.0(3) . .
C3 C2 C1 119.6(2) . .
C2 C3 C4 121.1(3) . .
C2 C3 H3 119.4 . .
C4 C3 H3 119.4 . .
C5 C4 C3 116.9(3) . .
C5 C4 C9 124.2(3) . .
C3 C4 C9 118.7(3) . .
N1 C5 C4 122.0(3) . .
N1 C5 C8 116.1(2) . .
C4 C5 C8 121.9(3) . .
N1 C6 C2 120.6(3) . .
N1 C6 C7 116.9(2) . .
C2 C6 C7 122.4(3) . .
O3 C7 O4 126.2(3) . .
O3 C7 C6 118.3(3) . .
O4 C7 C6 115.5(3) . .
O6 C8 O5 125.4(3) . .
O6 C8 C5 118.9(3) . .
O5 C8 C5 115.7(3) . .
O8 C9 O7 122.9(3) . .
O8 C9 C4 114.5(2) . .
O7 C9 C4 122.4(2) . .
H12A O12 H12B 118.7(19) . .

loop_
_geom_bond_atom_site_label_1
_geom_bond_atom_site_label_2
_geom_bond_distance
_geom_bond_site_symmetry_2
La1 O7 2.324(2) 1_455
La1 O8 2.446(2) 2_566
La1 O1 2.459(2) .
La1 O9 2.500(2) .
La1 O11 2.511(2) .
La1 O4 2.544(2) 2_556
La1 O5 2.572(2) 2_556
La1 N1 2.654(3) 2_556
La1 O10 2.713(2) .
O1 C1 1.222(4) .
O2 C1 1.222(3) .
O2 H2 0.77(4) .
O3 C7 1.256(4) .
O4 C7 1.268(4) .
O4 La1 2.544(2) 2_556
O5 C8 1.282(4) .
O5 La1 2.572(2) 2_556
O6 C8 1.241(4) .
O7 C9 1.237(3) .
O7 La1 2.324(2) 1_655
O8 C9 1.204(3) .
O8 La1 2.446(2) 2_566
O9 H9A 0.847(10) .
O9 H9B 0.851(10) .
O10 H10A 0.852(10) .
O10 H10B 0.850(10) .
O11 H11B 0.8500 .
O11 H11A 0.8527 .
N1 C6 1.346(4) .
N1 C5 1.352(4) .
N1 La1 2.654(3) 2_556
C1 C2 1.519(4) .
C2 C6 1.387(4) .
C2 C3 1.399(4) .
C3 C4 1.401(4) .
C3 H3 0.9500 .
C4 C5 1.383(4) .
C4 C9 1.529(4) .
C5 C8 1.513(4) .
C6 C7 1.524(4) .
O12 H12A 0.846(10) .
O12 H12B 0.836(10) .

loop_
_geom_torsion_atom_site_label_1
_geom_torsion_atom_site_label_2
_geom_torsion_atom_site_label_3
_geom_torsion_atom_site_label_4
_geom_torsion
_geom_torsion_site_symmetry_1
O7 La1 O1 C1 78.0(4) 1_455
O8 La1 O1 C1 -70.3(4) 2_566
O9 La1 O1 C1 -66.8(4) .
O11 La1 O1 C1 -146.4(4) .
O4 La1 O1 C1 1.0(4) 2_556
O5 La1 O1 C1 126.1(4) 2_556
N1 La1 O1 C1 60.3(4) 2_556
O10 La1 O1 C1 176.7(3) .
La1 O1 C1 O2 172.2(2) .
La1 O1 C1 C2 -3.0(5) .
O1 C1 C2 C6 -107.5(3) .
O2 C1 C2 C6 77.0(3) .
O1 C1 C2 C3 68.2(4) .
O2 C1 C2 C3 -107.3(3) .
C6 C2 C3 C4 -0.4(4) .
C1 C2 C3 C4 -176.2(2) .
C2 C3 C4 C5 0.3(4) .
C2 C3 C4 C9 176.6(2) .
C6 N1 C5 C4 -1.0(4) .
La1 N1 C5 C4 -175.34(19) 2_556
C6 N1 C5 C8 179.0(2) .
La1 N1 C5 C8 4.7(3) 2_556
C3 C4 C5 N1 0.5(4) .
C9 C4 C5 N1 -175.6(2) .
C3 C4 C5 C8 -179.6(2) .
C9 C4 C5 C8 4.3(4) .
C5 N1 C6 C2 0.9(4) .
La1 N1 C6 C2 175.25(19) 2_556
C5 N1 C6 C7 -179.3(2) .
La1 N1 C6 C7 -5.0(3) 2_556
C3 C2 C6 N1 -0.1(4) .
C1 C2 C6 N1 175.5(2) .
C3 C2 C6 C7 -179.9(2) .
C1 C2 C6 C7 -4.2(4) .
La1 O4 C7 O3 175.9(2) 2_556
La1 O4 C7 C6 -4.3(3) 2_556
N1 C6 C7 O3 -174.2(3) .
C2 C6 C7 O3 5.6(4) .
N1 C6 C7 O4 6.0(4) .
C2 C6 C7 O4 -174.2(3) .
La1 O5 C8 O6 -170.7(2) 2_556
La1 O5 C8 C5 10.6(3) 2_556
N1 C5 C8 O6 171.6(3) .
C4 C5 C8 O6 -8.3(4) .
N1 C5 C8 O5 -9.6(4) .
C4 C5 C8 O5 170.5(2) .
La1 O8 C9 O7 -5.2(5) 2_566
La1 O8 C9 C4 170.8(2) 2_566
La1 O7 C9 O8 113.1(3) 1_655
La1 O7 C9 C4 -62.6(4) 1_655
C5 C4 C9 O8 103.2(3) .
C3 C4 C9 O8 -72.9(3) .
C5 C4 C9 O7 -80.8(4) .
C3 C4 C9 O7 103.1(3) .
